data_7104907
loop_
_publ_author_name
'Ohkoshi, Shin-ichi'
'Arimoto, Yoichi'
'Hozumi, Toshiya'
'Seino, Hidetake'
'Mizobe, Yasushi'
'Hashimoto, Kazuhito'

_publ_section_title
;
 Two-dimensional metamagnet composed of cyano-bridged Cu^II^--WV bimetallic
 assembly
;
_journal_coden_ASTM CHCOFS
_journal_issue 22
_journal_name_full
;
 Chemical Communications (Cambridge, United Kingdom)
;
_journal_page_first 2772
_journal_page_last 2773
_journal_paper_doi 10.1039/b310456g
_journal_year 2003
_chemical_formula_moiety
;
[{Cu(L)2}2{Cu(L)2(H2O)2}{W(CN)8}2]_6(H2O)_(L=4-cyanopyridine)
;
_chemical_formula_sum 'C52 H40 Cu3 N28 O8 W2'
_chemical_formula_weight 1743.40
_space_group_IT_number 2
_symmetry_cell_setting triclinic
_symmetry_Int_Tables_number 2
_symmetry_space_group_name_Hall '-P 1'
_symmetry_space_group_name_H-M 'P -1'
_cell_angle_alpha 79.49(2)
_cell_angle_beta 89.55(2)
_cell_angle_gamma 73.32(1)
_cell_formula_units_Z 1
_cell_length_a 10.219(2)
_cell_length_b 10.441(2)
_cell_length_c 16.094(3)
_cell_measurement_reflns_used 25
_cell_measurement_temperature 298.1
_cell_measurement_theta_max 18.5
_cell_measurement_theta_min 15.0
_cell_volume 1615.5(5)
_computing_cell_refinement WinAFC
_computing_data_collection WinAFC
_computing_data_reduction CrystalStructure
_computing_publication_material 'CrystalStructure Ver. 3.00'
_computing_structure_refinement CRYSTALS
_computing_structure_solution SHELXS97
_diffrn_measured_fraction_theta_full 0.9961
_diffrn_measured_fraction_theta_max 0.9961
_diffrn_measurement_device_type 'Rigaku AFC7R'
_diffrn_measurement_method \w-2\q
_diffrn_radiation_type 'Mo K\a'
_diffrn_radiation_wavelength 0.7107
_diffrn_reflns_av_R_equivalents 0.017
_diffrn_reflns_limit_h_max 13
_diffrn_reflns_limit_h_min -13
_diffrn_reflns_limit_k_max 13
_diffrn_reflns_limit_k_min -13
_diffrn_reflns_limit_l_max 20
_diffrn_reflns_limit_l_min 0
_diffrn_reflns_number 7680
_diffrn_reflns_theta_full 27.53
_diffrn_reflns_theta_max 27.53
_diffrn_standards_decay_% 0.50
_diffrn_standards_interval_count 150
_diffrn_standards_number 3
_exptl_absorpt_coefficient_mu 4.596
_exptl_absorpt_correction_T_max 0.725
_exptl_absorpt_correction_T_min 0.535
_exptl_absorpt_correction_type
;
\y scans (North,Phillips & Matthews, 1968)
;
_exptl_absorpt_process_details '(North, Phillips & Mathews, 1968)'
_exptl_crystal_colour green
_exptl_crystal_density_diffrn 1.792
_exptl_crystal_density_method 'not measured'
_exptl_crystal_description plate
_exptl_crystal_F_000 847.00
_exptl_crystal_size_max 0.50
_exptl_crystal_size_mid 0.20
_exptl_crystal_size_min 0.07
_refine_diff_density_max 3.34
_refine_diff_density_min -3.51
_refine_ls_extinction_coef 103.1(8)
_refine_ls_extinction_method 'Larson (1970) Crystallographic Computing eq. 22'
_refine_ls_goodness_of_fit_ref 1.004
_refine_ls_hydrogen_treatment refall
_refine_ls_number_parameters 434
_refine_ls_number_reflns 6504
_refine_ls_R_factor_gt 0.0360
_refine_ls_shift/su_max 0.0160
_refine_ls_structure_factor_coef Fsqd
_refine_ls_weighting_details 'w = 1/[0.0014Fo^2^ + 1.0000\s^2^(Fo) + 0.0000]/(4Fo^2^)'
_refine_ls_weighting_scheme calc
_refine_ls_wR_factor_ref 0.0930
_reflns_number_gt 6504
_reflns_number_total 7416
_reflns_threshold_expression F^2^>2.0\s(F^2^)
_cod_data_source_file b310456g.txt
_cod_data_source_block '[{Cu(L)2}2{Cu(L)2(H2O)2}{W(CN)8}2]_6(H2O)_(L=4-cyanopyridine)'
_cod_original_sg_symbol_H-M 'P -1       '
_cod_original_formula_sum 'C52 H40 Cu3 N28 O8 W2 '
_cod_database_code 7104907

loop_
_symmetry_equiv_pos_as_xyz
x,y,z
-x,-y,-z

loop_
_atom_site_label
_atom_site_type_symbol
_atom_site_fract_x
_atom_site_fract_y
_atom_site_fract_z
_atom_site_U_iso_or_equiv
_atom_site_adp_type
_atom_site_occupancy
_atom_site_symmetry_multiplicity
_atom_site_calc_flag
_atom_site_refinement_flags
_atom_site_disorder_assembly
_atom_site_disorder_group
W1 W 0.21283(2) 0.13637(2) 0.29411(1) 0.01768(5) Uani 1.00 1 d . . .
Cu1 Cu 0.5000 0.0000 0.0000 0.0314(2) Uani 1.00 1 d . . .
Cu2 Cu -0.28294(5) 0.11705(5) 0.37457(3) 0.0217(1) Uani 1.00 1 d . . .
O1 O 0.3147(4) 0.0134(4) -0.0368(3) 0.043(1) Uani 1.00 1 d D . .
O2 O 0.2126(6) -0.1985(6) -0.0104(3) 0.068(2) Uani 1.00 1 d D . .
O3 O 0.1099(5) 0.2402(6) -0.0528(4) 0.076(2) Uani 1.00 1 d . . .
O4 O 0.1236(5) -0.2889(5) 0.1532(3) 0.056(1) Uani 1.00 1 d D . .
N1 N 0.4179(5) 0.0455(5) 0.1408(3) 0.037(1) Uani 1.00 1 d . . .
N2 N -0.0961(4) 0.1309(4) 0.3511(3) 0.030(1) Uani 1.00 1 d . . .
N3 N 0.5233(4) 0.1285(4) 0.3542(3) 0.027(1) Uani 1.00 1 d . . .
N4 N 0.2461(4) -0.0267(4) 0.4925(3) 0.030(1) Uani 1.00 1 d . . .
N5 N 0.1174(6) 0.3715(5) 0.4136(4) 0.048(1) Uani 1.00 1 d . . .
N6 N 0.2494(7) 0.4238(5) 0.1850(4) 0.057(2) Uani 1.00 1 d . . .
N7 N 0.2328(7) -0.1833(6) 0.2868(4) 0.055(2) Uani 1.00 1 d . . .
N8 N 0.0149(6) 0.1851(8) 0.1245(4) 0.065(2) Uani 1.00 1 d . . .
N9 N 0.5340(5) -0.2076(4) 0.0418(3) 0.032(1) Uani 1.00 1 d . . .
N10 N 0.6380(8) -0.7333(6) 0.1830(5) 0.070(2) Uani 1.00 1 d . . .
N11 N -0.3356(4) 0.3107(4) 0.3986(3) 0.028(1) Uani 1.00 1 d . . .
N12 N -0.4390(7) 0.8187(6) 0.4530(4) 0.058(2) Uani 1.00 1 d . . .
N13 N -0.2260(4) -0.0619(4) 0.3333(3) 0.027(1) Uani 1.00 1 d . . .
N14 N -0.1329(8) -0.5383(6) 0.2336(5) 0.077(2) Uani 1.00 1 d . . .
C1 C 0.3488(5) 0.0775(5) 0.1949(3) 0.026(1) Uani 1.00 1 d . . .
C2 C 0.0101(5) 0.1336(5) 0.3311(3) 0.025(1) Uani 1.00 1 d . . .
C3 C 0.4142(4) 0.1300(5) 0.3372(3) 0.022(1) Uani 1.00 1 d . . .
C4 C 0.2378(4) 0.0279(5) 0.4238(3) 0.023(1) Uani 1.00 1 d . . .
C5 C 0.1528(5) 0.2915(5) 0.3715(3) 0.028(1) Uani 1.00 1 d . . .
C6 C 0.2351(6) 0.3252(5) 0.2214(3) 0.033(1) Uani 1.00 1 d . . .
C7 C 0.2248(5) -0.0726(5) 0.2895(3) 0.030(1) Uani 1.00 1 d . . .
C8 C 0.0828(6) 0.1713(6) 0.1830(3) 0.038(1) Uani 1.00 1 d . . .
C9 C 0.6242(6) -0.3008(6) 0.0083(4) 0.042(2) Uani 1.00 1 d . . .
C10 C 0.6519(7) -0.4398(6) 0.0399(4) 0.049(2) Uani 1.00 1 d . . .
C11 C 0.5838(6) -0.4808(6) 0.1084(4) 0.040(1) Uani 1.00 1 d . . .
C12 C 0.4867(6) -0.3856(6) 0.1422(4) 0.040(1) Uani 1.00 1 d . . .
C13 C 0.4641(6) -0.2492(6) 0.1074(4) 0.037(1) Uani 1.00 1 d . . .
C14 C 0.6146(7) -0.6239(6) 0.1477(4) 0.049(2) Uani 1.00 1 d . . .
C15 C -0.2529(6) 0.3429(6) 0.4488(4) 0.038(1) Uani 1.00 1 d . . .
C16 C -0.2766(6) 0.4722(6) 0.4659(4) 0.041(2) Uani 1.00 1 d . . .
C17 C -0.3907(6) 0.5725(5) 0.4282(4) 0.035(1) Uani 1.00 1 d . . .
C18 C -0.4801(6) 0.5400(5) 0.3760(4) 0.039(1) Uani 1.00 1 d . . .
C19 C -0.4480(5) 0.4072(5) 0.3628(3) 0.034(1) Uani 1.00 1 d . . .
C20 C -0.4180(7) 0.7098(6) 0.4422(4) 0.043(2) Uani 1.00 1 d . . .
C21 C -0.1368(5) -0.1716(5) 0.3784(4) 0.035(1) Uani 1.00 1 d . . .
C22 C -0.1021(6) -0.2979(6) 0.3546(4) 0.039(1) Uani 1.00 1 d . . .
C23 C -0.1653(5) -0.3090(5) 0.2808(3) 0.032(1) Uani 1.00 1 d . . .
C24 C -0.2570(6) -0.1955(6) 0.2337(4) 0.038(1) Uani 1.00 1 d . . .
C25 C -0.2835(5) -0.0725(5) 0.2615(3) 0.032(1) Uani 1.00 1 d . . .
C26 C -0.1412(7) -0.4398(6) 0.2561(4) 0.049(2) Uani 1.00 1 d . . .
H1 H 0.6718(6) -0.2717(6) -0.0390(4) 0.049(2) Uiso 1.00 1 c R . .
H2 H 0.7166(7) -0.5046(6) 0.0144(4) 0.057(2) Uiso 1.00 1 c R . .
H3 H 0.4362(6) -0.4129(6) 0.1885(4) 0.046(2) Uiso 1.00 1 c R . .
H4 H 0.3972(6) -0.1829(6) 0.1305(4) 0.043(2) Uiso 1.00 1 c R . .
H5 H -0.1737(6) 0.2739(6) 0.4742(4) 0.046(2) Uiso 1.00 1 c R . .
H6 H -0.2158(6) 0.4917(6) 0.5029(4) 0.053(2) Uiso 1.00 1 c R . .
H7 H -0.5604(6) 0.6068(5) 0.3504(4) 0.045(2) Uiso 1.00 1 c R . .
H8 H -0.5076(5) 0.3838(5) 0.3272(3) 0.040(2) Uiso 1.00 1 c R . .
H9 H -0.0954(5) -0.1629(5) 0.4289(4) 0.041(2) Uiso 1.00 1 c R . .
H10 H -0.0374(6) -0.3742(6) 0.3875(4) 0.044(2) Uiso 1.00 1 c R . .
H11 H -0.3011(6) -0.2013(6) 0.1834(4) 0.044(2) Uiso 1.00 1 c R . .
H12 H -0.3443(5) 0.0066(5) 0.2284(3) 0.036(2) Uiso 1.00 1 c R . .
H13 H 0.282(7) -0.057(5) -0.022(4) 0.05(2) Uiso 1.00 1 d D . .
H14 H 0.243(4) 0.087(4) -0.048(3) 0.05(1) Uiso 1.00 1 d D . .
H15 H 0.17(1) -0.19(1) 0.037(4) 0.08(5) Uiso 1.00 1 d D . .
H16 H 0.15(1) -0.17(1) -0.056(5) 0.08(5) Uiso 1.00 1 d D . .
H17 H 0.166(8) -0.268(8) 0.196(4) 0.07(2) Uiso 1.00 1 d D . .
H18 H 0.170(8) -0.377(3) 0.168(5) 0.07(3) Uiso 1.00 1 d D . .

loop_
_atom_site_aniso_label
_atom_site_aniso_U_11
_atom_site_aniso_U_22
_atom_site_aniso_U_33
_atom_site_aniso_U_12
_atom_site_aniso_U_13
_atom_site_aniso_U_23
W1 0.0148(1) 0.0172(1) 0.0215(1) -0.00545(7) 0.00100(6) -0.00365(6)
Cu1 0.0278(4) 0.0256(4) 0.0384(5) -0.0099(3) -0.0039(3) 0.0032(3)
Cu2 0.0152(2) 0.0208(3) 0.0296(3) -0.0060(2) 0.0008(2) -0.0052(2)
O1 0.031(2) 0.040(2) 0.057(3) -0.012(2) -0.010(2) 0.002(2)
O2 0.067(3) 0.099(4) 0.051(3) -0.054(3) -0.012(2) 0.002(3)
O3 0.046(3) 0.083(4) 0.089(4) -0.000(3) -0.003(3) -0.021(3)
O4 0.062(3) 0.040(2) 0.061(3) -0.007(2) -0.011(2) -0.008(2)
N1 0.038(2) 0.037(2) 0.035(2) -0.007(2) 0.008(2) -0.010(2)
N2 0.024(2) 0.029(2) 0.040(2) -0.010(2) 0.003(2) -0.007(2)
N3 0.024(2) 0.026(2) 0.031(2) -0.007(2) 0.004(2) -0.005(2)
N4 0.031(2) 0.028(2) 0.029(2) -0.006(2) -0.001(2) -0.003(2)
N5 0.053(3) 0.037(3) 0.054(3) -0.005(2) 0.001(2) -0.023(2)
N6 0.070(4) 0.032(3) 0.064(4) -0.017(3) 0.011(3) 0.005(2)
N7 0.068(4) 0.039(3) 0.066(4) -0.023(3) 0.008(3) -0.018(3)
N8 0.054(4) 0.104(5) 0.038(3) -0.020(4) -0.012(3) -0.017(3)
N9 0.034(2) 0.028(2) 0.035(2) -0.009(2) -0.001(2) -0.001(2)
N10 0.088(5) 0.037(3) 0.080(5) -0.018(3) 0.030(4) -0.003(3)
N11 0.027(2) 0.023(2) 0.034(2) -0.008(2) 0.001(2) -0.005(2)
N12 0.068(4) 0.034(3) 0.073(4) -0.014(3) 0.019(3) -0.017(3)
N13 0.024(2) 0.024(2) 0.032(2) -0.006(2) 0.002(2) -0.007(2)
N14 0.098(6) 0.037(3) 0.090(5) -0.003(3) -0.024(4) -0.025(3)
C1 0.025(2) 0.027(2) 0.028(2) -0.009(2) 0.001(2) -0.006(2)
C2 0.022(2) 0.024(2) 0.030(2) -0.009(2) 0.001(2) -0.006(2)
C3 0.016(2) 0.023(2) 0.028(2) -0.008(2) 0.001(2) -0.005(2)
C4 0.019(2) 0.025(2) 0.027(2) -0.006(2) -0.000(2) -0.007(2)
C5 0.030(2) 0.023(2) 0.030(2) -0.006(2) -0.000(2) -0.006(2)
C6 0.037(3) 0.024(2) 0.036(3) -0.011(2) 0.005(2) 0.001(2)
C7 0.036(3) 0.022(2) 0.037(3) -0.013(2) 0.006(2) -0.009(2)
C8 0.034(3) 0.052(3) 0.029(3) -0.013(2) 0.000(2) -0.008(2)
C9 0.046(3) 0.035(3) 0.041(3) -0.010(2) 0.013(2) -0.003(2)
C10 0.060(4) 0.032(3) 0.051(4) -0.008(3) 0.017(3) -0.006(3)
C11 0.050(3) 0.029(3) 0.043(3) -0.016(2) -0.000(2) -0.004(2)
C12 0.043(3) 0.033(3) 0.041(3) -0.011(2) 0.006(2) 0.003(2)
C13 0.037(3) 0.032(3) 0.039(3) -0.009(2) 0.002(2) -0.002(2)
C14 0.054(4) 0.029(3) 0.059(4) -0.010(3) 0.014(3) -0.001(3)
C15 0.034(3) 0.031(3) 0.049(3) -0.004(2) -0.010(2) -0.013(2)
C16 0.040(3) 0.036(3) 0.056(4) -0.016(2) 0.002(3) -0.018(3)
C17 0.042(3) 0.024(2) 0.040(3) -0.011(2) 0.010(2) -0.006(2)
C18 0.041(3) 0.026(2) 0.046(3) -0.002(2) -0.002(2) -0.005(2)
C19 0.035(3) 0.027(2) 0.039(3) -0.007(2) -0.003(2) -0.005(2)
C20 0.048(3) 0.029(3) 0.050(3) -0.008(2) 0.010(3) -0.009(2)
C21 0.032(3) 0.029(2) 0.041(3) -0.002(2) -0.007(2) -0.009(2)
C22 0.034(3) 0.028(2) 0.049(3) 0.004(2) -0.009(2) -0.011(2)
C23 0.032(3) 0.024(2) 0.038(3) -0.004(2) 0.003(2) -0.008(2)
C24 0.041(3) 0.035(3) 0.035(3) -0.006(2) -0.007(2) -0.009(2)
C25 0.037(3) 0.024(2) 0.030(2) -0.005(2) -0.002(2) -0.003(2)
C26 0.051(4) 0.030(3) 0.062(4) -0.002(3) -0.007(3) -0.019(3)

loop_
_atom_type_symbol
_atom_type_description
_atom_type_scat_dispersion_real
_atom_type_scat_dispersion_imag
_atom_type_scat_source
C C 0.006 0.003
;
International Tables for Crystallography
(1992, Vol. C, Tables 4.2.6.8 and 6.1.1.4)
;
H H 0.000 0.000
;
International Tables for Crystallography
(1992, Vol. C, Table 6.1.1.4)
;
N N 0.011 0.006
;
International Tables for Crystallography
(1992, Vol. C, Tables 4.2.6.8 and 6.1.1.4)
;
O O 0.017 0.010
;
International Tables for Crystallography
(1992, Vol. C, Tables 4.2.6.8 and 6.1.1.4)
;
Cu Cu 0.284 1.430
;
International Tables for Crystallography
(1992, Vol. C, Tables 4.2.6.8 and 6.1.1.4)
;
W W -1.018 7.231
;
International Tables for Crystallography
(1992, Vol. C, Tables 4.2.6.8 and 6.1.1.4)
;

loop_
_geom_angle_atom_site_label_1
_geom_angle_site_symmetry_1
_geom_angle_atom_site_label_2
_geom_angle_site_symmetry_2
_geom_angle_atom_site_label_3
_geom_angle_site_symmetry_3
_geom_angle
_geom_angle_publ_flag
C1 . W1 . C2 . 138.20(17) yes
C1 . W1 . C3 . 73.48(17) yes
C2 . W1 . C3 . 145.61(17) yes
C1 . W1 . C4 . 124.61(17) yes
C2 . W1 . C4 . 74.45(17) yes
C3 . W1 . C4 . 74.59(17) yes
C1 . W1 . C5 . 141.43(18) yes
C2 . W1 . C5 . 75.72(18) yes
C3 . W1 . C5 . 81.79(17) yes
C4 . W1 . C5 . 74.21(17) yes
C1 . W1 . C6 . 74.48(19) yes
C2 . W1 . C6 . 117.41(19) yes
C3 . W1 . C6 . 78.52(19) yes
C4 . W1 . C6 . 139.09(19) yes
C5 . W1 . C6 . 71.87(19) yes
C1 . W1 . C7 . 72.89(18) yes
C2 . W1 . C7 . 79.81(18) yes
C3 . W1 . C7 . 105.16(18) yes
C4 . W1 . C7 . 73.43(18) yes
C5 . W1 . C7 . 143.54(19) yes
C1 . W1 . C8 . 74.36(19) yes
C2 . W1 . C8 . 70.55(19) yes
C3 . W1 . C8 . 143.55(19) yes
C4 . W1 . C8 . 139.61(19) yes
C5 . W1 . C8 . 114.8(2) yes
C6 . W1 . C7 . 144.4(2) yes
C6 . W1 . C8 . 76.8(2) yes
C7 . W1 . C8 . 81.1(2) yes
O1 . Cu1 . N1 . 90.04(18) yes
O1 . Cu1 . N9 . 88.98(17) yes
N1 . Cu1 . N9 . 90.71(16) yes
N2 . Cu2 . N11 . 88.82(17) yes
N2 . Cu2 . N13 . 87.28(17) yes
N11 . Cu2 . N13 . 171.56(17) yes
Cu1 . O1 . H13 . 120.0(4) no
Cu1 . O1 . H14 . 128.5(3) no
H13 . O1 . H14 . 106.6(5) no
H15 . O2 . H16 . 109.8(8) no
H17 . O4 . H18 . 91.1(6) no
Cu1 . N1 . C1 . 162.9(4) yes
Cu2 . N2 . C2 . 173.5(4) yes
Cu1 . N9 . C9 . 122.9(4) yes
Cu1 . N9 . C13 . 118.5(4) yes
C9 . N9 . C13 . 118.6(5) yes
Cu2 . N11 . C15 . 118.6(3) yes
Cu2 . N11 . C19 . 122.3(3) yes
C15 . N11 . C19 . 119.0(4) yes
Cu2 . N13 . C21 . 121.3(3) yes
Cu2 . N13 . C25 . 119.5(3) yes
C21 . N13 . C25 . 119.1(4) yes
W1 . C1 . N1 . 177.9(4) yes
W1 . C2 . N2 . 179.3(4) yes
W1 . C3 . N3 . 175.2(4) yes
W1 . C4 . N4 . 177.5(4) yes
W1 . C5 . N5 . 177.5(5) yes
W1 . C6 . N6 . 178.1(5) yes
W1 . C7 . N7 . 179.2(5) yes
W1 . C8 . N8 . 177.6(6) yes
N9 . C9 . C10 . 122.4(5) yes
N9 . C9 . H1 . 118.8(8) no
C10 . C9 . H1 . 118.8(8) no
C9 . C10 . C11 . 118.4(6) yes
C9 . C10 . H2 . 120.8(8) no
C11 . C10 . H2 . 120.8(8) no
C10 . C11 . C12 . 119.8(5) yes
C10 . C11 . C14 . 121.0(6) yes
C12 . C11 . C14 . 119.1(5) yes
C11 . C12 . C13 . 118.5(5) yes
C11 . C12 . H3 . 120.7(7) no
C13 . C12 . H3 . 120.7(7) no
N9 . C13 . C12 . 122.0(5) yes
N9 . C13 . H4 . 119.0(7) no
C12 . C13 . H4 . 119.0(7) no
N10 . C14 . C11 . 175.9(8) yes
N11 . C15 . C16 . 122.9(5) yes
N11 . C15 . H5 . 118.6(7) no
C16 . C15 . H5 . 118.6(7) no
C15 . C16 . C17 . 118.4(5) yes
C15 . C16 . H6 . 120.8(7) no
C17 . C16 . H6 . 120.8(7) no
C16 . C17 . C18 . 119.5(5) yes
C16 . C17 . C20 . 120.6(5) yes
C18 . C17 . C20 . 120.0(5) yes
C17 . C18 . C19 . 117.9(5) yes
C17 . C18 . H7 . 121.0(7) no
C19 . C18 . H7 . 121.0(7) no
N11 . C19 . C18 . 122.3(5) yes
N11 . C19 . H8 . 118.9(6) no
C18 . C19 . H8 . 118.9(7) no
N12 . C20 . C17 . 179.6(7) yes
N13 . C21 . C22 . 122.8(5) yes
N13 . C21 . H9 . 118.6(6) no
C22 . C21 . H9 . 118.6(7) no
C21 . C22 . C23 . 117.8(5) yes
C21 . C22 . H10 . 121.1(7) no
C23 . C22 . H10 . 121.1(7) no
C22 . C23 . C24 . 119.6(5) yes
C22 . C23 . C26 . 120.4(5) yes
C24 . C23 . C26 . 119.9(5) yes
C23 . C24 . C25 . 118.6(5) yes
C23 . C24 . H11 . 120.7(7) no
C25 . C24 . H11 . 120.7(7) no
N13 . C25 . C24 . 122.1(5) yes
N13 . C25 . H12 . 119.0(6) no
C24 . C25 . H12 . 118.9(6) no
N14 . C26 . C23 . 174.3(7) yes

loop_
_geom_bond_atom_site_label_1
_geom_bond_site_symmetry_1
_geom_bond_atom_site_label_2
_geom_bond_site_symmetry_2
_geom_bond_distance
_geom_bond_publ_flag
W1 . C1 . 2.166(5) yes
W1 . C2 . 2.158(5) yes
W1 . C3 . 2.156(4) yes
W1 . C4 . 2.165(5) yes
W1 . C5 . 2.169(5) yes
W1 . C6 . 2.173(5) yes
W1 . C7 . 2.165(5) yes
W1 . C8 . 2.149(5) yes
Cu1 . O1 . 1.947(4) yes
Cu1 . N1 . 2.489(4) yes
Cu1 . N9 . 2.076(4) yes
Cu2 . N2 . 1.984(4) yes
Cu2 . N11 . 2.046(4) yes
Cu2 . N13 . 2.023(4) yes
O1 . H13 . 0.89(6) no
O1 . H14 . 0.89(3) no
O2 . H15 . 0.90(7) no
O2 . H16 . 0.91(8) no
O4 . H17 . 0.90(7) no
O4 . H18 . 0.90(3) no
N1 . C1 . 1.154(6) yes
N2 . C2 . 1.136(6) yes
N3 . C3 . 1.145(6) yes
N4 . C4 . 1.139(6) yes
N5 . C5 . 1.147(7) yes
N6 . C6 . 1.135(7) yes
N7 . C7 . 1.144(7) yes
N8 . C8 . 1.137(7) yes
N9 . C9 . 1.325(7) yes
N9 . C13 . 1.346(7) yes
N10 . C14 . 1.137(8) yes
N11 . C15 . 1.324(6) yes
N11 . C19 . 1.342(6) yes
N12 . C20 . 1.140(8) yes
N13 . C21 . 1.333(6) yes
N13 . C25 . 1.336(6) yes
N14 . C26 . 1.133(8) yes
C9 . C10 . 1.394(8) yes
C9 . H1 . 0.95 no
C10 . C11 . 1.367(8) yes
C10 . H2 . 0.95 no
C11 . C12 . 1.375(8) yes
C11 . C14 . 1.456(8) yes
C12 . C13 . 1.386(7) yes
C12 . H3 . 0.95 no
C13 . H4 . 0.95 no
C15 . C16 . 1.380(7) yes
C15 . H5 . 0.95 no
C16 . C17 . 1.380(8) yes
C16 . H6 . 0.95 no
C17 . C18 . 1.396(8) yes
C17 . C20 . 1.439(7) yes
C18 . C19 . 1.385(7) yes
C18 . H7 . 0.95 no
C19 . H8 . 0.95 no
C21 . C22 . 1.387(7) yes
C21 . H9 . 0.95 no
C22 . C23 . 1.396(7) yes
C22 . H10 . 0.95 no
C23 . C24 . 1.379(7) yes
C23 . C26 . 1.444(7) yes
C24 . C25 . 1.390(7) yes
C24 . H11 . 0.95 no
C25 . H12 . 0.95 no

loop_
_geom_contact_atom_site_label_1
_geom_contact_site_symmetry_1
_geom_contact_atom_site_label_2
_geom_contact_site_symmetry_2
_geom_contact_distance
_geom_contact_publ_flag
Cu1 . O1 2_655 1.947(4) yes
Cu1 . N1 2_655 2.489(4) yes
Cu1 . N9 2_655 2.076(4) yes
Cu2 . N3 1_455 1.976(4) yes
Cu2 . N4 2_556 2.164(4) yes
Cu2 . N10 1_465 3.188(7) yes
O1 . O2 . 2.672(7) yes
O1 . O3 . 2.646(7) yes
O2 . O3 2_555 3.563(8) yes
O2 . O4 . 2.863(7) yes
O2 . N8 2_555 2.929(7) yes
O2 . H13 . 1.8(1) no
O3 . O4 2_555 2.762(7) yes
O3 . N8 . 3.014(9) yes
O3 . H14 . 1.77(6) no
O4 . N6 1_545 2.855(7) yes
O4 . N7 . 2.948(7) yes
O4 . H15 . 2.1(2) no
O4 . H17 . 0.90(7) no
O4 . H18 . 0.90(3) no
N7 . H17 . 2.1(2) no
N8 . H16 2_555 2.1(6) no

loop_
_geom_torsion_atom_site_label_1
_geom_torsion_site_symmetry_1
_geom_torsion_atom_site_label_2
_geom_torsion_site_symmetry_2
_geom_torsion_atom_site_label_3
_geom_torsion_site_symmetry_3
_geom_torsion_atom_site_label_4
_geom_torsion_site_symmetry_4
_geom_torsion
_geom_torsion_publ_flag
O1 . Cu1 . N1 . C1 . -16.3(3) yes
N9 . Cu1 . N1 . C1 . -105.3(3) yes
O1 . Cu1 . N9 . C9 . 115.3(8) yes
O1 . Cu1 . N9 . C13 . -66.6(8) yes
N1 . Cu1 . N9 . C9 . -154.7(8) yes
N1 . Cu1 . N9 . C13 . 23.4(8) yes
N11 . Cu2 . N2 . C2 . -135.2(7) yes
N13 . Cu2 . N2 . C2 . 37.3(7) yes
N2 . Cu2 . N11 . C15 . -47.5(8) yes
N2 . Cu2 . N11 . C19 . 129.9(7) yes
N13 . Cu2 . N11 . C15 . -110.0(4) yes
N13 . Cu2 . N11 . C19 . 67.4(4) yes
N2 . Cu2 . N13 . C21 . 70.6(8) yes
N2 . Cu2 . N13 . C25 . -112.6(7) yes
N11 . Cu2 . N13 . C21 . 133.1(4) yes
N11 . Cu2 . N13 . C25 . -50.0(4) yes
Cu1 . N1 . C1 . W1 . 23.5(1) yes
Cu2 . N2 . C2 . W1 . -91.6(4) yes
Cu1 . N9 . C9 . C10 . 176.3(6) yes
C13 . N9 . C9 . C10 . -2(1) yes
Cu1 . N9 . C13 . C12 . -176.1(5) yes
C9 . N9 . C13 . C12 . 2(1) yes
Cu2 . N11 . C15 . C16 . 177.1(6) yes
C19 . N11 . C15 . C16 . -0(1) yes
Cu2 . N11 . C19 . C18 . -176.9(5) yes
C15 . N11 . C19 . C18 . 1(1) yes
Cu2 . N13 . C21 . C22 . 175.9(5) yes
C25 . N13 . C21 . C22 . -1(1) yes
Cu2 . N13 . C25 . C24 . -174.5(5) yes
C21 . N13 . C25 . C24 . 2(1) yes
N9 . C9 . C10 . C11 . -0(1) yes
C9 . C10 . C11 . C12 . 3(1) yes
C9 . C10 . C11 . C14 . -176.0(8) yes
C10 . C11 . C12 . C13 . -2(1) yes
C14 . C11 . C12 . C13 . 176.2(8) yes
C10 . C11 . C14 . N10 . 139(1) yes
C12 . C11 . C14 . N10 . -40(1) yes
C11 . C12 . C13 . N9 . 0(1) yes
N11 . C15 . C16 . C17 . -0(1) yes
C15 . C16 . C17 . C18 . 2(1) yes
C15 . C16 . C17 . C20 . -178.4(7) yes
C16 . C17 . C18 . C19 . -2(1) yes
C20 . C17 . C18 . C19 . 178.6(7) yes
C16 . C17 . C20 . N12 . 77(1) yes
C18 . C17 . C20 . N12 . -103(1) yes
C17 . C18 . C19 . N11 . 0(1) yes
N13 . C21 . C22 . C23 . -1(1) yes
C21 . C22 . C23 . C24 . 1(1) yes
C21 . C22 . C23 . C26 . -175.4(7) yes
C22 . C23 . C24 . C25 . 0(1) yes
C26 . C23 . C24 . C25 . 176.7(8) yes
C22 . C23 . C26 . N14 . 150.9(9) yes
C24 . C23 . C26 . N14 . -25.6(10) yes
C23 . C24 . C25 . N13 . -2(1) yes
